data_7212423
loop_
_publ_author_name
'Zheng, Yue-Qing'
'Zhang, Jie'
'Liu, Ji-Yong'

_publ_section_title
;
 New Zn(ii) coordination polymers with 1,3-bis(4-pyridyl)-propane:
 syntheses, crystal structures and properties
;
_journal_issue 10
_journal_name_full CrystEngComm
_journal_page_first 2740
_journal_paper_doi 10.1039/b927448k
_journal_volume 12
_journal_year 2010
_chemical_formula_moiety 'C29 H28 N2 O4 Zn'
_chemical_formula_sum 'C29 H28 N2 O4 Zn'
_chemical_formula_weight 533.90
_chemical_name_systematic
;
?
;
_space_group_IT_number 14
_symmetry_cell_setting monoclinic
_symmetry_space_group_name_Hall '-P 2yn'
_symmetry_space_group_name_H-M 'P 1 21/n 1'
_atom_sites_solution_hydrogens geom
_atom_sites_solution_primary direct
_atom_sites_solution_secondary difmap
_audit_creation_method SHELXL-97
_cell_angle_alpha 90.00
_cell_angle_beta 99.55(3)
_cell_angle_gamma 90.00
_cell_formula_units_Z 4
_cell_length_a 11.703(2)
_cell_length_b 18.550(4)
_cell_length_c 11.954(2)
_cell_measurement_reflns_used 24678
_cell_measurement_temperature 295(2)
_cell_measurement_theta_max 27.43
_cell_measurement_theta_min 3.15
_cell_volume 2559.1(9)
_computing_cell_refinement RAPID-AUTO
_computing_data_collection 'RAPID-AUTO (Rigaku, 1998)'
_computing_data_reduction 'CrystalStructure (Rigaku/MSC, 2004)'
_computing_molecular_graphics 'SHELXTL (Bruker, 1997)'
_computing_publication_material SHELXL-97
_computing_structure_refinement 'SHELXL-97 (Sheldrick, 1997)'
_computing_structure_solution 'SHELXS-97 (Sheldrick, 1990)'
_diffrn_ambient_temperature 295(2)
_diffrn_detector_area_resol_mean 0
_diffrn_measured_fraction_theta_full 0.993
_diffrn_measured_fraction_theta_max 0.993
_diffrn_measurement_device_type 'Rigaku R-AXIS RAPID'
_diffrn_measurement_method '\w scans'
_diffrn_radiation_monochromator graphite
_diffrn_radiation_source 'fine-focus sealed tube'
_diffrn_radiation_type MoK\a
_diffrn_radiation_wavelength 0.71073
_diffrn_reflns_av_R_equivalents 0.0576
_diffrn_reflns_av_sigmaI/netI 0.0518
_diffrn_reflns_limit_h_max 14
_diffrn_reflns_limit_h_min -15
_diffrn_reflns_limit_k_max 24
_diffrn_reflns_limit_k_min -23
_diffrn_reflns_limit_l_max 15
_diffrn_reflns_limit_l_min -13
_diffrn_reflns_number 24678
_diffrn_reflns_theta_full 27.43
_diffrn_reflns_theta_max 27.43
_diffrn_reflns_theta_min 3.15
_diffrn_standards_decay_% 0
_diffrn_standards_interval_time 0
_diffrn_standards_number 0
_exptl_absorpt_coefficient_mu 0.997
_exptl_absorpt_correction_T_max 0.801
_exptl_absorpt_correction_T_min 0.739
_exptl_absorpt_correction_type empirical
_exptl_absorpt_process_details 'ABSCOR (Higashi, 1995)'
_exptl_crystal_colour prism
_exptl_crystal_density_diffrn 1.386
_exptl_crystal_density_method 'not measured'
_exptl_crystal_description Colorless
_exptl_crystal_F_000 1112
_exptl_crystal_size_max 0.44
_exptl_crystal_size_mid 0.25
_exptl_crystal_size_min 0.22
_refine_diff_density_max 0.911
_refine_diff_density_min -1.159
_refine_diff_density_rms 0.106
_refine_ls_extinction_coef 0.0094(9)
_refine_ls_extinction_expression Fc^*^=kFc[1+0.001xFc^2^\l^3^/sin(2\q)]^-1/4^
_refine_ls_extinction_method SHELXL
_refine_ls_goodness_of_fit_ref 1.132
_refine_ls_hydrogen_treatment constr
_refine_ls_matrix_type full
_refine_ls_number_parameters 326
_refine_ls_number_reflns 5801
_refine_ls_number_restraints 0
_refine_ls_restrained_S_all 1.132
_refine_ls_R_factor_all 0.1214
_refine_ls_R_factor_gt 0.0521
_refine_ls_shift/su_max 0.001
_refine_ls_shift/su_mean 0.000
_refine_ls_structure_factor_coef Fsqd
_refine_ls_weighting_details 'calc w=1/[\s^2^(Fo^2^)+(0.0570P)^2^+4.2000P] where P=(Fo^2^+2Fc^2^)/3'
_refine_ls_weighting_scheme calc
_refine_ls_wR_factor_gt 0.1143
_refine_ls_wR_factor_ref 0.1844
_reflns_number_gt 3133
_reflns_number_total 5801
_reflns_threshold_expression >2sigma(I)
_cod_data_source_file b927448k.txt
_cod_data_source_block 2
_cod_original_cell_volume 2559.2(9)
_cod_original_sg_symbol_H-M P21/n
_cod_database_code 7212423

loop_
_symmetry_equiv_pos_as_xyz
'x, y, z'
'-x+1/2, y+1/2, -z+1/2'
'-x, -y, -z'
'x-1/2, -y-1/2, z-1/2'

loop_
_atom_site_label
_atom_site_type_symbol
_atom_site_fract_x
_atom_site_fract_y
_atom_site_fract_z
_atom_site_U_iso_or_equiv
_atom_site_adp_type
_atom_site_occupancy
_atom_site_symmetry_multiplicity
_atom_site_calc_flag
_atom_site_refinement_flags
Zn Zn 0.60787(4) 0.05961(3) 0.74702(5) 0.0512(2) Uani 1 1 d .
N1 N 0.6106(3) -0.0508(2) 0.7571(3) 0.0490(9) Uani 1 1 d .
C1 C 0.5583(4) -0.0839(3) 0.8358(4) 0.0586(13) Uani 1 1 d .
H1A H 0.5273 -0.0554 0.8873 0.070 Uiso 1 1 calc R
C2 C 0.5489(4) -0.1576(3) 0.8432(4) 0.0575(13) Uani 1 1 d .
H2A H 0.5131 -0.1777 0.8997 0.069 Uiso 1 1 calc R
C3 C 0.5923(4) -0.2016(3) 0.7677(4) 0.0475(11) Uani 1 1 d .
C4 C 0.6450(4) -0.1682(3) 0.6868(4) 0.0557(12) Uani 1 1 d .
H4A H 0.6752 -0.1957 0.6335 0.067 Uiso 1 1 calc R
C5 C 0.6531(4) -0.0941(3) 0.6845(4) 0.0558(12) Uani 1 1 d .
H5A H 0.6901 -0.0731 0.6296 0.067 Uiso 1 1 calc R
C6 C 0.5808(4) -0.2824(3) 0.7746(4) 0.0548(12) Uani 1 1 d .
H6A H 0.6245 -0.2993 0.8459 0.066 Uiso 1 1 calc R
H6B H 0.6135 -0.3047 0.7136 0.066 Uiso 1 1 calc R
C7 C 0.4551(4) -0.3052(3) 0.7663(5) 0.0629(14) Uani 1 1 d .
H7A H 0.4222 -0.2803 0.8249 0.075 Uiso 1 1 calc R
H7B H 0.4131 -0.2895 0.6936 0.075 Uiso 1 1 calc R
C8 C 0.4362(4) -0.3849(3) 0.7781(5) 0.0642(14) Uani 1 1 d .
H8A H 0.4785 -0.4017 0.8501 0.077 Uiso 1 1 calc R
H8B H 0.4653 -0.4105 0.7179 0.077 Uiso 1 1 calc R
C9 C 0.3085(4) -0.4005(3) 0.7719(5) 0.0543(12) Uani 1 1 d .
C10 C 0.2535(4) -0.3931(3) 0.8647(4) 0.0652(15) Uani 1 1 d .
H10A H 0.2960 -0.3804 0.9347 0.078 Uiso 1 1 calc R
C11 C 0.1375(4) -0.4042(3) 0.8546(4) 0.0611(14) Uani 1 1 d .
H11A H 0.1032 -0.3991 0.9190 0.073 Uiso 1 1 calc R
N2 N 0.0696(3) -0.4222(2) 0.7570(3) 0.0498(9) Uani 1 1 d .
C12 C 0.1236(4) -0.4290(3) 0.6673(4) 0.0615(14) Uani 1 1 d .
H12A H 0.0794 -0.4415 0.5980 0.074 Uiso 1 1 calc R
C13 C 0.2404(4) -0.4188(3) 0.6716(5) 0.0624(14) Uani 1 1 d .
H13A H 0.2732 -0.4244 0.6064 0.075 Uiso 1 1 calc R
O1 O 0.7034(4) 0.1211(3) 0.8570(4) 0.0932(15) Uani 1 1 d .
O2 O 0.6244(4) 0.0564(3) 0.9767(4) 0.0894(13) Uani 1 1 d .
C14 C 0.7015(4) 0.0793(3) 0.5538(5) 0.0569(13) Uani 1 1 d .
C15 C 0.7029(4) 0.1079(3) 0.4332(4) 0.0653(15) Uani 1 1 d .
H15A H 0.6741 0.0704 0.3794 0.078 Uiso 1 1 calc R
H15B H 0.6498 0.1483 0.4197 0.078 Uiso 1 1 calc R
C16 C 0.8195(4) 0.1319(3) 0.4102(4) 0.0528(12) Uani 1 1 d .
C17 C 0.8422(5) 0.2038(3) 0.3973(5) 0.0714(15) Uani 1 1 d .
H17A H 0.7857 0.2380 0.4042 0.086 Uiso 1 1 calc R
C18 C 0.9506(6) 0.2257(4) 0.3737(5) 0.0868(19) Uani 1 1 d .
H18A H 0.9658 0.2745 0.3653 0.104 Uiso 1 1 calc R
C19 C 1.0335(5) 0.1757(5) 0.3630(5) 0.085(2) Uani 1 1 d .
H19A H 1.1051 0.1904 0.3469 0.101 Uiso 1 1 calc R
C20 C 1.0117(5) 0.1047(4) 0.3758(5) 0.0813(18) Uani 1 1 d .
H20A H 1.0682 0.0707 0.3683 0.098 Uiso 1 1 calc R
C21 C 0.9058(5) 0.0829(3) 0.4000(5) 0.0664(14) Uani 1 1 d .
H21A H 0.8923 0.0340 0.4096 0.080 Uiso 1 1 calc R
O3 O 0.6096(3) 0.0923(2) 0.5929(3) 0.0729(11) Uani 1 1 d .
O4 O 0.7833(4) 0.0458(2) 0.6051(4) 0.0845(13) Uani 1 1 d .
C22 C 0.6901(5) 0.1047(4) 0.9566(5) 0.0733(17) Uani 1 1 d .
C23 C 0.7542(5) 0.1470(5) 1.0556(6) 0.117(3) Uani 1 1 d .
H23A H 0.7259 0.1962 1.0505 0.141 Uiso 1 1 calc R
H23B H 0.7360 0.1266 1.1253 0.141 Uiso 1 1 calc R
C24 C 0.8837(4) 0.1483(3) 1.0631(4) 0.0625(14) Uani 1 1 d .
C25 C 0.9469(7) 0.0873(4) 1.0729(6) 0.093(2) Uani 1 1 d .
H25A H 0.9093 0.0433 1.0752 0.112 Uiso 1 1 calc R
C26 C 1.0632(9) 0.0882(6) 1.0796(7) 0.130(4) Uani 1 1 d .
H26A H 1.1043 0.0451 1.0848 0.156 Uiso 1 1 calc R
C27 C 1.1180(8) 0.1489(9) 1.0788(8) 0.139(5) Uani 1 1 d .
H27A H 1.1980 0.1482 1.0827 0.167 Uiso 1 1 calc R
C28 C 1.0626(11) 0.2134(7) 1.0723(7) 0.135(4) Uani 1 1 d .
H28A H 1.1032 0.2566 1.0746 0.162 Uiso 1 1 calc R
C29 C 0.9408(7) 0.2118(4) 1.0620(5) 0.093(2) Uani 1 1 d .
H29A H 0.8992 0.2548 1.0544 0.112 Uiso 1 1 calc R

loop_
_atom_site_aniso_label
_atom_site_aniso_U_11
_atom_site_aniso_U_22
_atom_site_aniso_U_33
_atom_site_aniso_U_23
_atom_site_aniso_U_13
_atom_site_aniso_U_12
Zn 0.0441(3) 0.0559(4) 0.0532(4) -0.0005(3) 0.0067(2) -0.0021(3)
N1 0.044(2) 0.061(3) 0.045(2) 0.0021(19) 0.0144(17) 0.0007(18)
C1 0.060(3) 0.061(3) 0.059(3) -0.004(2) 0.022(3) 0.005(2)
C2 0.063(3) 0.055(3) 0.058(3) 0.003(2) 0.022(2) -0.002(2)
C3 0.035(2) 0.051(3) 0.055(3) -0.004(2) 0.004(2) -0.0023(19)
C4 0.054(3) 0.059(3) 0.057(3) -0.009(2) 0.017(2) -0.005(2)
C5 0.055(3) 0.066(3) 0.049(3) -0.002(2) 0.019(2) -0.002(2)
C6 0.042(2) 0.057(3) 0.066(3) -0.003(2) 0.012(2) -0.001(2)
C7 0.046(3) 0.057(3) 0.085(4) 0.002(3) 0.010(3) -0.005(2)
C8 0.048(3) 0.055(3) 0.090(4) 0.004(3) 0.013(3) 0.000(2)
C9 0.043(2) 0.045(3) 0.073(3) 0.005(2) 0.006(2) 0.001(2)
C10 0.050(3) 0.092(4) 0.052(3) -0.010(3) 0.003(2) -0.009(3)
C11 0.049(3) 0.086(4) 0.047(3) -0.006(3) 0.004(2) -0.005(3)
N2 0.049(2) 0.054(2) 0.048(2) -0.0003(18) 0.0100(18) -0.0015(18)
C12 0.057(3) 0.082(4) 0.047(3) -0.012(3) 0.009(2) -0.012(3)
C13 0.049(3) 0.079(4) 0.061(3) -0.006(3) 0.016(2) -0.010(3)
O1 0.085(3) 0.133(4) 0.067(3) -0.018(3) 0.026(2) -0.043(3)
O2 0.084(3) 0.105(4) 0.076(3) 0.006(2) 0.003(2) -0.017(3)
C14 0.050(3) 0.059(3) 0.063(3) -0.002(2) 0.014(3) -0.005(2)
C15 0.057(3) 0.087(4) 0.054(3) 0.014(3) 0.017(2) -0.002(3)
C16 0.056(3) 0.064(3) 0.041(2) 0.003(2) 0.015(2) 0.000(2)
C17 0.078(4) 0.068(4) 0.070(4) 0.012(3) 0.019(3) 0.012(3)
C18 0.091(5) 0.092(5) 0.079(4) 0.018(4) 0.017(4) -0.021(4)
C19 0.056(3) 0.135(7) 0.064(4) 0.004(4) 0.014(3) -0.009(4)
C20 0.062(4) 0.113(6) 0.071(4) -0.007(4) 0.017(3) 0.015(4)
C21 0.071(4) 0.065(4) 0.065(3) -0.005(3) 0.014(3) 0.007(3)
O3 0.063(2) 0.092(3) 0.071(2) 0.013(2) 0.0287(19) 0.005(2)
O4 0.067(2) 0.099(3) 0.088(3) 0.035(2) 0.013(2) 0.011(2)
C22 0.048(3) 0.099(5) 0.073(4) -0.017(3) 0.011(3) -0.010(3)
C23 0.066(4) 0.198(9) 0.087(5) -0.072(5) 0.012(4) -0.025(5)
C24 0.054(3) 0.079(4) 0.054(3) -0.019(3) 0.004(2) -0.013(3)
C25 0.102(6) 0.074(5) 0.101(5) -0.021(4) 0.010(4) 0.000(4)
C26 0.104(7) 0.171(10) 0.103(6) -0.050(6) -0.015(5) 0.053(7)
C27 0.071(5) 0.266(16) 0.081(5) -0.073(9) 0.011(4) -0.041(8)
C28 0.160(10) 0.176(10) 0.068(5) -0.017(6) 0.020(6) -0.115(8)
C29 0.126(6) 0.078(5) 0.064(4) 0.006(3) -0.015(4) -0.014(4)

loop_
_atom_type_symbol
_atom_type_description
_atom_type_scat_dispersion_real
_atom_type_scat_dispersion_imag
_atom_type_scat_source
C C 0.0033 0.0016 'International Tables Vol C Tables 4.2.6.8 and 6.1.1.4'
H H 0.0000 0.0000 'International Tables Vol C Tables 4.2.6.8 and 6.1.1.4'
N N 0.0061 0.0033 'International Tables Vol C Tables 4.2.6.8 and 6.1.1.4'
O O 0.0106 0.0060 'International Tables Vol C Tables 4.2.6.8 and 6.1.1.4'
Zn Zn 0.2839 1.4301 'International Tables Vol C Tables 4.2.6.8 and 6.1.1.4'

loop_
_geom_angle_atom_site_label_1
_geom_angle_atom_site_label_2
_geom_angle_atom_site_label_3
_geom_angle
_geom_angle_site_symmetry_3
O3 Zn O1 111.24(18) .
O3 Zn N1 111.38(16) .
O1 Zn N1 122.94(19) .
O3 Zn N2 95.39(15) 2_556
O1 Zn N2 112.13(18) 2_556
N1 Zn N2 99.66(15) 2_556
C5 N1 C1 116.0(5) .
C5 N1 Zn 124.4(3) .
C1 N1 Zn 119.3(3) .
N1 C1 C2 123.1(5) .
N1 C1 H1A 118.4 .
C2 C1 H1A 118.4 .
C1 C2 C3 120.4(5) .
C1 C2 H2A 119.8 .
C3 C2 H2A 119.8 .
C2 C3 C4 116.8(5) .
C2 C3 C6 120.5(5) .
C4 C3 C6 122.7(4) .
C3 C4 C5 120.2(5) .
C3 C4 H4A 119.9 .
C5 C4 H4A 119.9 .
N1 C5 C4 123.5(5) .
N1 C5 H5A 118.2 .
C4 C5 H5A 118.2 .
C3 C6 C7 111.5(4) .
C3 C6 H6A 109.3 .
C7 C6 H6A 109.3 .
C3 C6 H6B 109.3 .
C7 C6 H6B 109.3 .
H6A C6 H6B 108.0 .
C8 C7 C6 115.0(4) .
C8 C7 H7A 108.5 .
C6 C7 H7A 108.5 .
C8 C7 H7B 108.5 .
C6 C7 H7B 108.5 .
H7A C7 H7B 107.5 .
C7 C8 C9 110.0(4) .
C7 C8 H8A 109.7 .
C9 C8 H8A 109.7 .
C7 C8 H8B 109.7 .
C9 C8 H8B 109.7 .
H8A C8 H8B 108.2 .
C13 C9 C10 116.6(4) .
C13 C9 C8 121.2(5) .
C10 C9 C8 122.1(5) .
C11 C10 C9 120.4(5) .
C11 C10 H10A 119.8 .
C9 C10 H10A 119.8 .
N2 C11 C10 123.7(5) .
N2 C11 H11A 118.2 .
C10 C11 H11A 118.2 .
C12 N2 C11 115.5(4) .
C12 N2 Zn 124.4(3) 2_546
C11 N2 Zn 120.1(3) 2_546
N2 C12 C13 123.9(5) .
N2 C12 H12A 118.1 .
C13 C12 H12A 118.1 .
C9 C13 C12 119.9(5) .
C9 C13 H13A 120.0 .
C12 C13 H13A 120.0 .
C22 O1 Zn 110.4(4) .
O4 C14 O3 123.7(5) .
O4 C14 C15 121.2(5) .
O3 C14 C15 115.0(5) .
C16 C15 C14 115.1(4) .
C16 C15 H15A 108.5 .
C14 C15 H15A 108.5 .
C16 C15 H15B 108.5 .
C14 C15 H15B 108.5 .
H15A C15 H15B 107.5 .
C17 C16 C21 118.2(5) .
C17 C16 C15 120.4(5) .
C21 C16 C15 121.5(5) .
C16 C17 C18 120.1(6) .
C16 C17 H17A 120.0 .
C18 C17 H17A 120.0 .
C19 C18 C17 120.2(6) .
C19 C18 H18A 119.9 .
C17 C18 H18A 119.9 .
C20 C19 C18 120.0(6) .
C20 C19 H19A 120.0 .
C18 C19 H19A 120.0 .
C19 C20 C21 120.2(6) .
C19 C20 H20A 119.9 .
C21 C20 H20A 119.9 .
C16 C21 C20 121.4(6) .
C16 C21 H21A 119.3 .
C20 C21 H21A 119.3 .
C14 O3 Zn 115.8(4) .
O2 C22 O1 122.6(6) .
O2 C22 C23 118.0(6) .
O1 C22 C23 119.4(6) .
C24 C23 C22 114.8(5) .
C24 C23 H23A 108.6 .
C22 C23 H23A 108.6 .
C24 C23 H23B 108.6 .
C22 C23 H23B 108.6 .
H23A C23 H23B 107.5 .
C25 C24 C29 117.9(6) .
C25 C24 C23 121.6(7) .
C29 C24 C23 120.5(7) .
C24 C25 C26 121.9(8) .
C24 C25 H25A 119.1 .
C26 C25 H25A 119.1 .
C27 C26 C25 120.3(10) .
C27 C26 H26A 119.8 .
C25 C26 H26A 119.8 .
C26 C27 C28 122.3(9) .
C26 C27 H27A 118.9 .
C28 C27 H27A 118.9 .
C27 C28 C29 117.0(8) .
C27 C28 H28A 121.5 .
C29 C28 H28A 121.5 .
C24 C29 C28 120.6(8) .
C24 C29 H29A 119.7 .
C28 C29 H29A 119.7 .

loop_
_geom_bond_atom_site_label_1
_geom_bond_atom_site_label_2
_geom_bond_distance
_geom_bond_site_symmetry_2
Zn O3 1.942(4) .
Zn O1 1.948(4) .
Zn N1 2.052(4) .
Zn N2 2.097(4) 2_556
N1 C5 1.338(6) .
N1 C1 1.351(6) .
C1 C2 1.376(7) .
C1 H1A 0.9300 .
C2 C3 1.376(7) .
C2 H2A 0.9300 .
C3 C4 1.378(7) .
C3 C6 1.508(7) .
C4 C5 1.378(7) .
C4 H4A 0.9300 .
C5 H5A 0.9300 .
C6 C7 1.518(6) .
C6 H6A 0.9700 .
C6 H6B 0.9700 .
C7 C8 1.506(7) .
C7 H7A 0.9700 .
C7 H7B 0.9700 .
C8 C9 1.512(7) .
C8 H8A 0.9700 .
C8 H8B 0.9700 .
C9 C13 1.368(7) .
C9 C10 1.379(7) .
C10 C11 1.359(7) .
C10 H10A 0.9300 .
C11 N2 1.340(6) .
C11 H11A 0.9300 .
N2 C12 1.338(6) .
N2 Zn 2.097(4) 2_546
C12 C13 1.372(7) .
C12 H12A 0.9300 .
C13 H13A 0.9300 .
O1 C22 1.263(7) .
O2 C22 1.230(7) .
C14 O4 1.218(6) .
C14 O3 1.266(6) .
C14 C15 1.538(7) .
C15 C16 1.503(7) .
C15 H15A 0.9700 .
C15 H15B 0.9700 .
C16 C17 1.375(7) .
C16 C21 1.379(7) .
C17 C18 1.404(8) .
C17 H17A 0.9300 .
C18 C19 1.364(9) .
C18 H18A 0.9300 .
C19 C20 1.355(9) .
C19 H19A 0.9300 .
C20 C21 1.380(8) .
C20 H20A 0.9300 .
C21 H21A 0.9300 .
C22 C23 1.511(8) .
C23 C24 1.504(8) .
C23 H23A 0.9700 .
C23 H23B 0.9700 .
C24 C25 1.346(9) .
C24 C29 1.355(8) .
C25 C26 1.351(11) .
C25 H25A 0.9300 .
C26 C27 1.296(14) .
C26 H26A 0.9300 .
C27 C28 1.356(14) .
C27 H27A 0.9300 .
C28 C29 1.412(12) .
C28 H28A 0.9300 .
C29 H29A 0.9300 .
